data_1529467
loop_
_publ_author_name
'Fu, Hualong'
'Cui, Mengchao'
'Zhao, Liu'
'Tu, Peiyu'
'Zhou, Kaixiang'
'Dai, Jiapei'
'Liu, Boli'

_publ_section_title
;
 Highly Sensitive Near-Infrared Fluorophores for in Vivo Detection of
 Amyloid-\b Plaques in Alzheimer's Disease.
;
_journal_issue 17
_journal_name_full 'Journal of medicinal chemistry'
_journal_page_first 6972
_journal_page_last 6983
_journal_paper_doi 10.1021/acs.jmedchem.5b00861
_journal_volume 58
_journal_year 2015
_chemical_formula_sum 'C18 H15 N3'
_chemical_formula_weight 273.33
_chemical_name_systematic
; 
 ? 
;
_space_group_IT_number 14
_symmetry_cell_setting monoclinic
_symmetry_space_group_name_Hall '-P 2ybc'
_symmetry_space_group_name_H-M 'P 1 21/c 1'
_atom_sites_solution_hydrogens geom
_atom_sites_solution_primary direct
_atom_sites_solution_secondary difmap
_audit_creation_method SHELXL-97
_cell_angle_alpha 90.00
_cell_angle_beta 104.762(4)
_cell_angle_gamma 90.00
_cell_formula_units_Z 8
_cell_length_a 15.885(4)
_cell_length_b 7.4464(16)
_cell_length_c 25.627(6)
_cell_measurement_reflns_used 8259
_cell_measurement_temperature 153(2)
_cell_measurement_theta_max 29.114
_cell_measurement_theta_min 2.569
_cell_volume 2931.3(12)
_computing_cell_refinement 'CrystalClear (Rigaku Inc., 2008)'
_computing_data_collection 'CrystalClear (Rigaku Inc., 2008)'
_computing_data_reduction 'CrystalClear (Rigaku Inc., 2008)'
_computing_structure_refinement 'SHELXL-97 (Sheldrick, 1997)'
_computing_structure_solution 'SHELXS-97 (Sheldrick, 1990)'
_diffrn_ambient_temperature 153(2)
_diffrn_detector_area_resol_mean 28.5714
_diffrn_measured_fraction_theta_full 0.995
_diffrn_measured_fraction_theta_max 0.995
_diffrn_measurement_device_type AFC10/Saturn724+
_diffrn_measurement_method 'phi and omega scans'
_diffrn_radiation_monochromator graphite
_diffrn_radiation_source 'Rotating Anode'
_diffrn_radiation_type MoK\a
_diffrn_radiation_wavelength 0.71073
_diffrn_reflns_av_R_equivalents 0.0732
_diffrn_reflns_av_sigmaI/netI 0.0628
_diffrn_reflns_limit_h_max 21
_diffrn_reflns_limit_h_min -21
_diffrn_reflns_limit_k_max 9
_diffrn_reflns_limit_k_min -10
_diffrn_reflns_limit_l_max 34
_diffrn_reflns_limit_l_min -34
_diffrn_reflns_number 36754
_diffrn_reflns_theta_full 29.09
_diffrn_reflns_theta_max 29.09
_diffrn_reflns_theta_min 2.65
_diffrn_standards_decay_% 0
_diffrn_standards_interval_count 0
_diffrn_standards_interval_time 0
_diffrn_standards_number 0
_exptl_absorpt_coefficient_mu 0.075
_exptl_absorpt_correction_T_max 0.9948
_exptl_absorpt_correction_T_min 0.9563
_exptl_absorpt_correction_type multi-scan
_exptl_crystal_colour Red
_exptl_crystal_density_diffrn 1.239
_exptl_crystal_density_method 'not measured'
_exptl_crystal_description Prism
_exptl_crystal_F_000 1152
_exptl_crystal_size_max 0.60
_exptl_crystal_size_mid 0.14
_exptl_crystal_size_min 0.07
_refine_diff_density_max 0.360
_refine_diff_density_min -0.202
_refine_diff_density_rms 0.061
_refine_ls_extinction_method none
_refine_ls_goodness_of_fit_ref 1.000
_refine_ls_hydrogen_treatment constr
_refine_ls_matrix_type full
_refine_ls_number_parameters 383
_refine_ls_number_reflns 7819
_refine_ls_number_restraints 0
_refine_ls_restrained_S_all 1.000
_refine_ls_R_factor_all 0.0948
_refine_ls_R_factor_gt 0.0563
_refine_ls_shift/su_max 0.001
_refine_ls_shift/su_mean 0.000
_refine_ls_structure_factor_coef Fsqd
_refine_ls_weighting_details 'calc w=1/[\s^2^(Fo^2^)+(0.0491P)^2^+0.1060P] where P=(Fo^2^+2Fc^2^)/3'
_refine_ls_weighting_scheme calc
_refine_ls_wR_factor_gt 0.1252
_refine_ls_wR_factor_ref 0.1386
_reflns_number_gt 4610
_reflns_number_total 7819
_reflns_threshold_expression >2sigma(I)
_cod_data_source_file jm5b00861_si_002.cif
_cod_data_source_block bo2830
_cod_depositor_comments
;
The following automatic conversions were performed:

'_symmetry_cell_setting' value 'Monoclinic' changed to 'monoclinic'
according to
/usr/data/users/saulius/crontab/automatic-downloads/rss-feeds/ACS/lib/dictionaries/cif_core.dic
dictionary named 'cif_core.dic' version 2.4.2 from 2011-04-26.

Automatic conversion script
Id: cif_fix_values 3271 2015-04-21 07:52:19Z andrius 

 Adding full bibliography for 1529467--1529468.cif.

The following automatic conversions were performed:

'_exptl_absorpt_correction_type' value 'Multi-scans' was replaced
with the value 'multi-scan' as specified in the replacement file
'src/cod-tools/trunk/data/replacement-values/replacement_values.lst'.

Automatic conversion script
Id: cif_fix_values 5376 2017-05-30 11:51:03Z andrius 
;
_cod_original_sg_symbol_H-M P2(1)/c
_cod_database_code 1529467

loop_
_symmetry_equiv_pos_as_xyz
'x, y, z'
'-x, y+1/2, -z+1/2'
'-x, -y, -z'
'x, -y-1/2, z-1/2'

loop_
_atom_site_label
_atom_site_type_symbol
_atom_site_fract_x
_atom_site_fract_y
_atom_site_fract_z
_atom_site_U_iso_or_equiv
_atom_site_adp_type
_atom_site_occupancy
_atom_site_symmetry_multiplicity
_atom_site_calc_flag
_atom_site_refinement_flags
N1 N 0.09489(9) 0.27039(18) 0.09882(5) 0.0373(3) Uani 1 1 d .
N2 N 0.67874(10) 0.4210(2) 0.49671(6) 0.0468(4) Uani 1 1 d .
N3 N 0.89505(10) 0.1436(2) 0.45635(6) 0.0529(4) Uani 1 1 d .
N4 N -0.04350(9) 0.75881(19) 0.16351(5) 0.0391(4) Uani 1 1 d .
N5 N 0.53042(10) 0.6329(2) 0.56328(6) 0.0435(4) Uani 1 1 d .
N6 N 0.74707(11) 0.9415(2) 0.53277(7) 0.0584(5) Uani 1 1 d .
C1 C 0.18029(10) 0.2722(2) 0.12699(6) 0.0298(4) Uani 1 1 d .
C2 C 0.20740(10) 0.3317(2) 0.18037(6) 0.0290(3) Uani 1 1 d .
H2 H 0.1664 0.3866 0.1966 0.035 Uiso 1 1 calc R
C3 C 0.29400(10) 0.31184(19) 0.21057(6) 0.0259(3) Uani 1 1 d .
C4 C 0.32256(10) 0.36069(19) 0.26618(6) 0.0271(3) Uani 1 1 d .
H4 H 0.2826 0.4161 0.2831 0.032 Uiso 1 1 calc R
C5 C 0.40570(10) 0.32981(19) 0.29559(6) 0.0275(3) Uani 1 1 d .
H5 H 0.4225 0.3639 0.3325 0.033 Uiso 1 1 calc R
C6 C 0.46824(9) 0.24679(19) 0.27170(6) 0.0257(3) Uani 1 1 d .
C7 C 0.44264(10) 0.20380(19) 0.21748(6) 0.0272(3) Uani 1 1 d .
H7 H 0.4840 0.1520 0.2009 0.033 Uiso 1 1 calc R
C8 C 0.35749(10) 0.23430(19) 0.18613(6) 0.0260(3) Uani 1 1 d .
C9 C 0.33000(11) 0.1880(2) 0.13057(6) 0.0302(4) Uani 1 1 d .
H9 H 0.3715 0.1427 0.1130 0.036 Uiso 1 1 calc R
C10 C 0.24552(11) 0.2070(2) 0.10182(6) 0.0323(4) Uani 1 1 d .
H10 H 0.2295 0.1766 0.0646 0.039 Uiso 1 1 calc R
C11 C 0.55620(10) 0.20507(19) 0.30151(6) 0.0276(3) Uani 1 1 d .
H11 H 0.5909 0.1438 0.2820 0.033 Uiso 1 1 calc R
C12 C 0.59528(10) 0.2425(2) 0.35378(6) 0.0291(3) Uani 1 1 d .
H12 H 0.5635 0.3024 0.3754 0.035 Uiso 1 1 calc R
C13 C 0.68381(10) 0.1928(2) 0.37666(6) 0.0294(3) Uani 1 1 d .
H13 H 0.7113 0.1245 0.3544 0.035 Uiso 1 1 calc R
C14 C 0.73267(10) 0.2327(2) 0.42678(6) 0.0308(4) Uani 1 1 d .
C15 C 0.70114(10) 0.3353(2) 0.46537(6) 0.0328(4) Uani 1 1 d .
C16 C 0.82264(11) 0.1806(2) 0.44365(6) 0.0357(4) Uani 1 1 d .
C17 C 0.02861(11) 0.3431(3) 0.12263(7) 0.0457(5) Uani 1 1 d .
H17A H 0.0258 0.2711 0.1541 0.055 Uiso 1 1 calc R
H17B H -0.0279 0.3398 0.0960 0.055 Uiso 1 1 calc R
H17C H 0.0432 0.4675 0.1338 0.055 Uiso 1 1 calc R
C18 C 0.06893(12) 0.2048(3) 0.04320(7) 0.0512(5) Uani 1 1 d .
H18A H 0.0959 0.2794 0.0204 0.061 Uiso 1 1 calc R
H18B H 0.0054 0.2109 0.0299 0.061 Uiso 1 1 calc R
H18C H 0.0881 0.0801 0.0420 0.061 Uiso 1 1 calc R
C19 C 0.04170(11) 0.7722(2) 0.19345(6) 0.0313(4) Uani 1 1 d .
C20 C 0.07018(10) 0.7045(2) 0.24555(6) 0.0325(4) Uani 1 1 d .
H20 H 0.0307 0.6389 0.2605 0.039 Uiso 1 1 calc R
C21 C 0.15627(10) 0.73068(19) 0.27672(6) 0.0280(3) Uani 1 1 d .
C22 C 0.18616(11) 0.6714(2) 0.33121(6) 0.0330(4) Uani 1 1 d .
H22 H 0.1479 0.6040 0.3467 0.040 Uiso 1 1 calc R
C23 C 0.26771(11) 0.7083(2) 0.36168(6) 0.0330(4) Uani 1 1 d .
H23 H 0.2851 0.6671 0.3979 0.040 Uiso 1 1 calc R
C24 C 0.32783(10) 0.8085(2) 0.33982(6) 0.0293(3) Uani 1 1 d .
C25 C 0.30085(10) 0.8627(2) 0.28651(6) 0.0294(3) Uani 1 1 d .
H25 H 0.3404 0.9270 0.2712 0.035 Uiso 1 1 calc R
C26 C 0.21701(10) 0.82595(19) 0.25424(6) 0.0274(3) Uani 1 1 d .
C27 C 0.18772(10) 0.8851(2) 0.20012(6) 0.0312(4) Uani 1 1 d .
H27 H 0.2276 0.9440 0.1839 0.037 Uiso 1 1 calc R
C28 C 0.10434(11) 0.8603(2) 0.17071(6) 0.0327(4) Uani 1 1 d .
H28 H 0.0873 0.9020 0.1345 0.039 Uiso 1 1 calc R
C29 C 0.41432(10) 0.8574(2) 0.37105(6) 0.0321(4) Uani 1 1 d .
H29 H 0.4470 0.9302 0.3529 0.039 Uiso 1 1 calc R
C30 C 0.45470(10) 0.8132(2) 0.42250(6) 0.0314(4) Uani 1 1 d .
H30 H 0.4247 0.7426 0.4428 0.038 Uiso 1 1 calc R
C31 C 0.54100(11) 0.8703(2) 0.44668(6) 0.0326(4) Uani 1 1 d .
H31 H 0.5676 0.9453 0.4255 0.039 Uiso 1 1 calc R
C32 C 0.58946(11) 0.8288(2) 0.49688(6) 0.0323(4) Uani 1 1 d .
C33 C 0.55625(11) 0.7182(2) 0.53352(6) 0.0339(4) Uani 1 1 d .
C34 C 0.67719(12) 0.8909(2) 0.51675(7) 0.0393(4) Uani 1 1 d .
C35 C -0.10752(12) 0.6697(3) 0.18620(8) 0.0508(5) Uani 1 1 d .
H35A H -0.0913 0.5434 0.1932 0.061 Uiso 1 1 calc R
H35B H -0.1649 0.6771 0.1606 0.061 Uiso 1 1 calc R
H35C H -0.1095 0.7286 0.2201 0.061 Uiso 1 1 calc R
C36 C -0.06805(11) 0.8075(2) 0.10650(7) 0.0434(4) Uani 1 1 d .
H36A H -0.0579 0.9361 0.1027 0.052 Uiso 1 1 calc R
H36B H -0.1298 0.7807 0.0913 0.052 Uiso 1 1 calc R
H36C H -0.0329 0.7384 0.0872 0.052 Uiso 1 1 calc R

loop_
_atom_site_aniso_label
_atom_site_aniso_U_11
_atom_site_aniso_U_22
_atom_site_aniso_U_33
_atom_site_aniso_U_23
_atom_site_aniso_U_13
_atom_site_aniso_U_12
N1 0.0358(8) 0.0412(8) 0.0299(7) -0.0010(6) -0.0005(6) 0.0017(6)
N2 0.0545(10) 0.0536(10) 0.0351(8) 0.0029(7) 0.0162(7) 0.0101(8)
N3 0.0344(9) 0.0626(11) 0.0559(10) -0.0119(8) 0.0008(8) 0.0013(8)
N4 0.0353(8) 0.0465(9) 0.0346(8) -0.0002(7) 0.0072(6) -0.0079(7)
N5 0.0502(10) 0.0500(9) 0.0338(8) 0.0021(7) 0.0172(7) 0.0059(7)
N6 0.0459(10) 0.0682(12) 0.0563(11) 0.0111(9) 0.0045(8) -0.0018(9)
C1 0.0348(9) 0.0257(8) 0.0265(8) 0.0056(7) 0.0032(7) -0.0003(7)
C2 0.0314(8) 0.0275(8) 0.0281(8) 0.0020(7) 0.0076(7) 0.0006(6)
C3 0.0312(8) 0.0220(8) 0.0248(8) 0.0022(6) 0.0079(6) -0.0012(6)
C4 0.0304(8) 0.0276(8) 0.0253(8) -0.0012(6) 0.0109(6) 0.0008(6)
C5 0.0321(8) 0.0281(8) 0.0227(8) -0.0016(6) 0.0075(6) -0.0016(6)
C6 0.0270(8) 0.0253(8) 0.0251(8) 0.0007(6) 0.0073(6) -0.0013(6)
C7 0.0304(8) 0.0256(8) 0.0281(8) -0.0003(6) 0.0123(6) -0.0005(6)
C8 0.0316(8) 0.0247(8) 0.0225(7) 0.0011(6) 0.0083(6) -0.0030(6)
C9 0.0399(9) 0.0282(8) 0.0243(8) 0.0010(7) 0.0115(7) -0.0009(7)
C10 0.0417(10) 0.0310(9) 0.0232(8) 0.0011(7) 0.0067(7) -0.0011(7)
C11 0.0291(8) 0.0255(8) 0.0295(8) 0.0011(7) 0.0100(6) 0.0011(6)
C12 0.0288(8) 0.0294(8) 0.0297(8) 0.0001(7) 0.0083(6) 0.0017(6)
C13 0.0300(8) 0.0267(8) 0.0321(9) -0.0010(7) 0.0090(7) -0.0001(6)
C14 0.0300(9) 0.0293(8) 0.0328(9) 0.0012(7) 0.0075(7) -0.0002(7)
C15 0.0336(9) 0.0368(9) 0.0272(8) 0.0054(7) 0.0062(7) 0.0022(7)
C16 0.0347(9) 0.0377(10) 0.0319(9) -0.0061(7) 0.0034(7) -0.0023(7)
C17 0.0333(10) 0.0488(11) 0.0492(11) -0.0046(9) -0.0002(8) 0.0038(8)
C18 0.0483(12) 0.0583(13) 0.0365(10) -0.0046(9) -0.0085(9) 0.0053(9)
C19 0.0347(9) 0.0284(8) 0.0305(8) -0.0045(7) 0.0080(7) -0.0010(7)
C20 0.0343(9) 0.0308(9) 0.0355(9) -0.0018(7) 0.0148(7) -0.0034(7)
C21 0.0355(9) 0.0250(8) 0.0254(8) -0.0013(6) 0.0112(7) -0.0001(6)
C22 0.0385(9) 0.0336(9) 0.0307(9) 0.0025(7) 0.0159(7) -0.0019(7)
C23 0.0411(10) 0.0347(9) 0.0254(8) 0.0033(7) 0.0126(7) 0.0024(7)
C24 0.0350(9) 0.0261(8) 0.0279(8) -0.0008(7) 0.0105(7) 0.0019(6)
C25 0.0342(9) 0.0267(8) 0.0300(8) 0.0007(7) 0.0133(7) -0.0008(7)
C26 0.0355(9) 0.0237(8) 0.0250(8) -0.0007(6) 0.0112(7) 0.0013(6)
C27 0.0378(9) 0.0292(8) 0.0288(8) 0.0023(7) 0.0125(7) -0.0043(7)
C28 0.0391(10) 0.0330(9) 0.0259(8) 0.0005(7) 0.0078(7) -0.0024(7)
C29 0.0370(9) 0.0309(9) 0.0298(9) 0.0005(7) 0.0111(7) 0.0023(7)
C30 0.0347(9) 0.0317(9) 0.0293(8) -0.0013(7) 0.0109(7) 0.0034(7)
C31 0.0371(9) 0.0301(9) 0.0321(9) 0.0002(7) 0.0119(7) 0.0045(7)
C32 0.0350(9) 0.0327(9) 0.0294(9) -0.0005(7) 0.0085(7) 0.0076(7)
C33 0.0371(9) 0.0370(9) 0.0279(9) -0.0021(7) 0.0090(7) 0.0094(7)
C34 0.0383(10) 0.0444(11) 0.0333(9) 0.0056(8) 0.0059(8) 0.0046(8)
C35 0.0355(10) 0.0582(12) 0.0572(12) 0.0061(10) 0.0091(9) -0.0079(9)
C36 0.0376(10) 0.0493(11) 0.0395(10) -0.0026(8) 0.0029(8) 0.0006(8)

loop_
_atom_type_symbol
_atom_type_description
_atom_type_scat_dispersion_real
_atom_type_scat_dispersion_imag
_atom_type_scat_source
C C 0.0033 0.0016 'International Tables Vol C Tables 4.2.6.8 and 6.1.1.4'
H H 0.0000 0.0000 'International Tables Vol C Tables 4.2.6.8 and 6.1.1.4'
N N 0.0061 0.0033 'International Tables Vol C Tables 4.2.6.8 and 6.1.1.4'

loop_
_geom_angle_atom_site_label_1
_geom_angle_atom_site_label_2
_geom_angle_atom_site_label_3
_geom_angle
C1 N1 C17 120.28(14)
C1 N1 C18 120.94(15)
C17 N1 C18 118.69(14)
C19 N4 C35 119.85(14)
C19 N4 C36 120.91(14)
C35 N4 C36 118.57(14)
N1 C1 C2 122.54(15)
N1 C1 C10 119.49(14)
C2 C1 C10 117.96(14)
C1 C2 C3 121.38(15)
C1 C2 H2 119.3
C3 C2 H2 119.3
C2 C3 C4 122.74(14)
C2 C3 C8 120.00(14)
C4 C3 C8 117.22(13)
C5 C4 C3 121.70(14)
C5 C4 H4 119.2
C3 C4 H4 119.2
C4 C5 C6 121.07(14)
C4 C5 H5 119.5
C6 C5 H5 119.5
C7 C6 C5 118.10(13)
C7 C6 C11 118.60(14)
C5 C6 C11 123.31(13)
C6 C7 C8 122.09(14)
C6 C7 H7 119.0
C8 C7 H7 119.0
C7 C8 C9 122.62(14)
C7 C8 C3 119.76(13)
C9 C8 C3 117.61(14)
C10 C9 C8 121.66(15)
C10 C9 H9 119.2
C8 C9 H9 119.2
C9 C10 C1 121.01(14)
C9 C10 H10 119.5
C1 C10 H10 119.5
C12 C11 C6 128.05(14)
C12 C11 H11 116.0
C6 C11 H11 116.0
C11 C12 C13 120.54(15)
C11 C12 H12 119.7
C13 C12 H12 119.7
C14 C13 C12 126.81(15)
C14 C13 H13 116.6
C12 C13 H13 116.6
C13 C14 C15 123.63(14)
C13 C14 C16 120.79(15)
C15 C14 C16 115.52(14)
N2 C15 C14 177.44(18)
N3 C16 C14 177.9(2)
N1 C17 H17A 109.5
N1 C17 H17B 109.5
H17A C17 H17B 109.5
N1 C17 H17C 109.5
H17A C17 H17C 109.5
H17B C17 H17C 109.5
N1 C18 H18A 109.5
N1 C18 H18B 109.5
H18A C18 H18B 109.5
N1 C18 H18C 109.5
H18A C18 H18C 109.5
H18B C18 H18C 109.5
N4 C19 C20 122.77(15)
N4 C19 C28 119.42(15)
C20 C19 C28 117.80(15)
C19 C20 C21 121.65(15)
C19 C20 H20 119.2
C21 C20 H20 119.2
C20 C21 C22 123.00(15)
C20 C21 C26 119.77(14)
C22 C21 C26 117.21(14)
C23 C22 C21 122.07(15)
C23 C22 H22 119.0
C21 C22 H22 119.0
C22 C23 C24 120.86(14)
C22 C23 H23 119.6
C24 C23 H23 119.6
C25 C24 C23 117.90(14)
C25 C24 C29 118.92(14)
C23 C24 C29 123.17(14)
C24 C25 C26 122.23(14)
C24 C25 H25 118.9
C26 C25 H25 118.9
C25 C26 C27 122.80(14)
C25 C26 C21 119.68(14)
C27 C26 C21 117.47(14)
C28 C27 C26 122.09(15)
C28 C27 H27 119.0
C26 C27 H27 119.0
C27 C28 C19 121.06(15)
C27 C28 H28 119.5
C19 C28 H28 119.5
C30 C29 C24 128.69(15)
C30 C29 H29 115.7
C24 C29 H29 115.7
C29 C30 C31 121.27(15)
C29 C30 H30 119.4
C31 C30 H30 119.4
C32 C31 C30 126.76(16)
C32 C31 H31 116.6
C30 C31 H31 116.6
C31 C32 C34 121.97(16)
C31 C32 C33 122.20(16)
C34 C32 C33 115.83(14)
N5 C33 C32 178.74(18)
N6 C34 C32 179.5(2)
N4 C35 H35A 109.5
N4 C35 H35B 109.5
H35A C35 H35B 109.5
N4 C35 H35C 109.5
H35A C35 H35C 109.5
H35B C35 H35C 109.5
N4 C36 H36A 109.5
N4 C36 H36B 109.5
H36A C36 H36B 109.5
N4 C36 H36C 109.5
H36A C36 H36C 109.5
H36B C36 H36C 109.5

loop_
_geom_bond_atom_site_label_1
_geom_bond_atom_site_label_2
_geom_bond_distance
N1 C1 1.3649(19)
N1 C17 1.449(2)
N1 C18 1.463(2)
N2 C15 1.151(2)
N3 C16 1.146(2)
N4 C19 1.379(2)
N4 C35 1.454(2)
N4 C36 1.458(2)
N5 C33 1.146(2)
N6 C34 1.145(2)
C1 C2 1.397(2)
C1 C10 1.437(2)
C2 C3 1.404(2)
C2 H2 0.9500
C3 C4 1.428(2)
C3 C8 1.437(2)
C4 C5 1.363(2)
C4 H4 0.9500
C5 C6 1.433(2)
C5 H5 0.9500
C6 C7 1.3824(19)
C6 C11 1.445(2)
C7 C8 1.405(2)
C7 H7 0.9500
C8 C9 1.421(2)
C9 C10 1.364(2)
C9 H9 0.9500
C10 H10 0.9500
C11 C12 1.354(2)
C11 H11 0.9500
C12 C13 1.428(2)
C12 H12 0.9500
C13 C14 1.354(2)
C13 H13 0.9500
C14 C15 1.437(2)
C14 C16 1.437(2)
C17 H17A 0.9800
C17 H17B 0.9800
C17 H17C 0.9800
C18 H18A 0.9800
C18 H18B 0.9800
C18 H18C 0.9800
C19 C20 1.391(2)
C19 C28 1.434(2)
C20 C21 1.411(2)
C20 H20 0.9500
C21 C22 1.426(2)
C21 C26 1.431(2)
C22 C23 1.359(2)
C22 H22 0.9500
C23 C24 1.434(2)
C23 H23 0.9500
C24 C25 1.384(2)
C24 C29 1.449(2)
C25 C26 1.404(2)
C25 H25 0.9500
C26 C27 1.416(2)
C27 C28 1.359(2)
C27 H27 0.9500
C28 H28 0.9500
C29 C30 1.352(2)
C29 H29 0.9500
C30 C31 1.418(2)
C30 H30 0.9500
C31 C32 1.356(2)
C31 H31 0.9500
C32 C34 1.433(2)
C32 C33 1.446(2)
C35 H35A 0.9800
C35 H35B 0.9800
C35 H35C 0.9800
C36 H36A 0.9800
C36 H36B 0.9800
C36 H36C 0.9800

loop_
_geom_torsion_atom_site_label_1
_geom_torsion_atom_site_label_2
_geom_torsion_atom_site_label_3
_geom_torsion_atom_site_label_4
_geom_torsion
C17 N1 C1 C2 4.3(2)
C18 N1 C1 C2 -179.14(15)
C17 N1 C1 C10 -177.20(14)
C18 N1 C1 C10 -0.7(2)
N1 C1 C2 C3 172.09(14)
C10 C1 C2 C3 -6.4(2)
C1 C2 C3 C4 -175.92(14)
C1 C2 C3 C8 2.0(2)
C2 C3 C4 C5 175.80(14)
C8 C3 C4 C5 -2.2(2)
C3 C4 C5 C6 0.1(2)
C4 C5 C6 C7 2.0(2)
C4 C5 C6 C11 -177.66(14)
C5 C6 C7 C8 -1.8(2)
C11 C6 C7 C8 177.79(13)
C6 C7 C8 C9 -178.95(13)
C6 C7 C8 C3 -0.3(2)
C2 C3 C8 C7 -175.78(13)
C4 C3 C8 C7 2.3(2)
C2 C3 C8 C9 3.0(2)
C4 C3 C8 C9 -178.99(13)
C7 C8 C9 C10 175.26(14)
C3 C8 C9 C10 -3.4(2)
C8 C9 C10 C1 -1.0(2)
N1 C1 C10 C9 -172.59(14)
C2 C1 C10 C9 6.0(2)
C7 C6 C11 C12 176.85(15)
C5 C6 C11 C12 -3.5(2)
C6 C11 C12 C13 -179.26(14)
C11 C12 C13 C14 174.92(15)
C12 C13 C14 C15 -0.2(3)
C12 C13 C14 C16 -177.10(15)
C13 C14 C15 N2 -135(4)
C16 C14 C15 N2 42(4)
C13 C14 C16 N3 83(5)
C15 C14 C16 N3 -94(5)
C35 N4 C19 C20 -0.5(2)
C36 N4 C19 C20 -170.88(15)
C35 N4 C19 C28 180.00(15)
C36 N4 C19 C28 9.6(2)
N4 C19 C20 C21 -175.56(14)
C28 C19 C20 C21 4.0(2)
C19 C20 C21 C22 176.53(15)
C19 C20 C21 C26 -1.3(2)
C20 C21 C22 C23 -175.60(15)
C26 C21 C22 C23 2.3(2)
C21 C22 C23 C24 -0.4(2)
C22 C23 C24 C25 -1.4(2)
C22 C23 C24 C29 177.63(15)
C23 C24 C25 C26 1.4(2)
C29 C24 C25 C26 -177.76(14)
C24 C25 C26 C27 178.10(14)
C24 C25 C26 C21 0.5(2)
C20 C21 C26 C25 175.62(14)
C22 C21 C26 C25 -2.3(2)
C20 C21 C26 C27 -2.1(2)
C22 C21 C26 C27 179.98(13)
C25 C26 C27 C28 -174.90(15)
C21 C26 C27 C28 2.7(2)
C26 C27 C28 C19 0.0(2)
N4 C19 C28 C27 176.19(15)
C20 C19 C28 C27 -3.4(2)
C25 C24 C29 C30 -177.19(15)
C23 C24 C29 C30 3.7(3)
C24 C29 C30 C31 178.76(14)
C29 C30 C31 C32 -177.11(15)
C30 C31 C32 C34 178.47(15)
C30 C31 C32 C33 -1.0(3)
C31 C32 C33 N5 -129(8)
C34 C32 C33 N5 51(8)
C31 C32 C34 N6 91(27)
C33 C32 C34 N6 -89(27)
